data_7122558
loop_
_publ_author_name
'Diaz-Rodriguez, Roberto M'
'Robertson, Katherine N.'
'Thompson, Alison'

_publ_section_title
;
 Synthesis and reactivity of aza-dipyrrin alkali metal salts.
;
_journal_issue 93
_journal_name_full 'Chemical communications (Cambridge, England)'
_journal_page_first 13139
_journal_page_last 13142
_journal_paper_doi 10.1039/c8cc07101b
_journal_volume 54
_journal_year 2018
_chemical_formula_moiety 'C36 H30 Cl N3 O Zn'
_chemical_formula_sum 'C36 H30 Cl N3 O Zn'
_chemical_formula_weight 621.45
_space_group_crystal_system triclinic
_space_group_IT_number 2
_space_group_name_Hall '-P 1'
_space_group_name_H-M_alt 'P -1'
_symmetry_space_group_name_Hall '-P 1'
_symmetry_space_group_name_H-M 'P -1'
_atom_sites_solution_hydrogens geom
_audit_creation_method SHELXL-2018/1
_audit_update_record
;
2018-08-22 deposited with the CCDC.
2018-10-26 downloaded from the CCDC.
;
_cell_angle_alpha 103.459(2)
_cell_angle_beta 92.281(2)
_cell_angle_gamma 97.662(2)
_cell_formula_units_Z 4
_cell_length_a 8.3304(13)
_cell_length_b 13.730(2)
_cell_length_c 26.735(4)
_cell_measurement_reflns_used 6704
_cell_measurement_temperature 125(2)
_cell_measurement_theta_max 27.25
_cell_measurement_theta_min 2.36
_cell_volume 2939.4(8)
_computing_cell_refinement 'Bruker SAINT'
_computing_data_collection 'Bruker APEX2'
_computing_data_reduction 'Bruker SAINT'
_computing_structure_refinement 'SHELXL-2018/1 (Sheldrick, 2018)'
_computing_structure_solution 'SHELXT-2014 (Sheldrick, 2014)'
_diffrn_ambient_temperature 125(2)
_diffrn_measured_fraction_theta_full 0.997
_diffrn_measured_fraction_theta_max 0.909
_diffrn_measurement_device_type 'Bruker APEX-II CCD'
_diffrn_measurement_method '\f and \w scans'
_diffrn_radiation_monochromator graphite
_diffrn_radiation_source 'sealed tube'
_diffrn_radiation_type MoK\a
_diffrn_radiation_wavelength 0.71073
_diffrn_reflns_av_R_equivalents 0.0935
_diffrn_reflns_av_unetI/netI 0.1497
_diffrn_reflns_Laue_measured_fraction_full 0.997
_diffrn_reflns_Laue_measured_fraction_max 0.909
_diffrn_reflns_limit_h_max 11
_diffrn_reflns_limit_h_min -10
_diffrn_reflns_limit_k_max 18
_diffrn_reflns_limit_k_min -17
_diffrn_reflns_limit_l_max 36
_diffrn_reflns_limit_l_min -35
_diffrn_reflns_number 34672
_diffrn_reflns_point_group_measured_fraction_full 0.997
_diffrn_reflns_point_group_measured_fraction_max 0.909
_diffrn_reflns_theta_full 25.242
_diffrn_reflns_theta_max 28.773
_diffrn_reflns_theta_min 1.542
_exptl_absorpt_coefficient_mu 0.961
_exptl_absorpt_correction_T_max 0.7458
_exptl_absorpt_correction_T_min 0.6336
_exptl_absorpt_correction_type multi-scan
_exptl_absorpt_process_details 'SADABS; Bruker 2009'
_exptl_crystal_colour 'dark brown'
_exptl_crystal_density_diffrn 1.404
_exptl_crystal_description 'very thin rectangular needles'
_exptl_crystal_F_000 1288
_exptl_crystal_size_max 0.750
_exptl_crystal_size_mid 0.050
_exptl_crystal_size_min 0.025
_refine_diff_density_max 0.647
_refine_diff_density_min -0.707
_refine_diff_density_rms 0.101
_refine_ls_extinction_method none
_refine_ls_goodness_of_fit_ref 0.970
_refine_ls_hydrogen_treatment constr
_refine_ls_matrix_type full
_refine_ls_number_parameters 757
_refine_ls_number_reflns 13926
_refine_ls_number_restraints 0
_refine_ls_restrained_S_all 0.970
_refine_ls_R_factor_all 0.1428
_refine_ls_R_factor_gt 0.0589
_refine_ls_shift/su_max 0.000
_refine_ls_shift/su_mean 0.000
_refine_ls_structure_factor_coef Fsqd
_refine_ls_weighting_details 'w=1/[\s^2^(Fo^2^)+(0.0364P)^2^] where P=(Fo^2^+2Fc^2^)/3'
_refine_ls_weighting_scheme calc
_refine_ls_wR_factor_gt 0.0950
_refine_ls_wR_factor_ref 0.1182
_reflns_Friedel_coverage 0.000
_reflns_number_gt 7336
_reflns_number_total 13926
_reflns_threshold_expression 'I > 2\s(I)'
_cod_data_source_file c8cc07101b2.cif
_cod_data_source_block RD009B_LT_3a
_cod_depositor_comments 'Adding full bibliography for 7122556--7122558.cif.'
_cod_original_cell_volume 2939.5(8)
_cod_database_code 7122558
_shelx_shelxl_version_number 2018/1
_shelx_space_group_comment
;
The symmetry employed for this shelxl refinement is uniquely defined
by the following loop, which should always be used as a source of
symmetry information in preference to the above space-group names.
They are only intended as comments.
;
_shelx_estimated_absorpt_t_min 0.533
_shelx_estimated_absorpt_t_max 0.976

loop_
_space_group_symop_operation_xyz
'x, y, z'
'-x, -y, -z'

loop_
_atom_site_label
_atom_site_type_symbol
_atom_site_fract_x
_atom_site_fract_y
_atom_site_fract_z
_atom_site_U_iso_or_equiv
_atom_site_adp_type
_atom_site_occupancy
_atom_site_site_symmetry_order
_atom_site_calc_flag
_atom_site_refinement_flags_posn
_atom_site_refinement_flags_adp
Zn1 Zn 0.41826(6) 0.37751(3) 0.14390(2) 0.01883(12) Uani 1 1 d . .
Zn2 Zn 0.91605(6) 0.27732(3) 0.39331(2) 0.02221(13) Uani 1 1 d . .
Cl1 Cl 0.64537(12) 0.47806(7) 0.13740(4) 0.0257(2) Uani 1 1 d . .
Cl2 Cl 1.15076(13) 0.36021(8) 0.43446(4) 0.0272(2) Uani 1 1 d . .
O1 O 0.2367(3) 0.44293(19) 0.12165(10) 0.0234(6) Uani 1 1 d . .
O2 O 0.7459(3) 0.3161(2) 0.44194(10) 0.0281(7) Uani 1 1 d . .
N1 N 0.3888(4) 0.2353(2) 0.10388(11) 0.0182(7) Uani 1 1 d . .
N2 N 0.4157(4) 0.1704(2) 0.18104(12) 0.0182(7) Uani 1 1 d . .
N3 N 0.3794(4) 0.3479(2) 0.21171(11) 0.0187(7) Uani 1 1 d . .
N4 N 0.8727(4) 0.2985(2) 0.32341(11) 0.0196(7) Uani 1 1 d . .
N5 N 0.9116(4) 0.1259(2) 0.28058(11) 0.0185(7) Uani 1 1 d . .
N6 N 0.8906(4) 0.1288(2) 0.37186(12) 0.0204(8) Uani 1 1 d . .
C1 C 0.3644(5) 0.1874(3) 0.05322(14) 0.0189(9) Uani 1 1 d . .
C2 C 0.3730(5) 0.0828(3) 0.04613(15) 0.0216(9) Uani 1 1 d . .
H2 H 0.358338 0.033578 0.014184 0.026 Uiso 1 1 calc R U
C3 C 0.4062(5) 0.0654(3) 0.09379(14) 0.0187(9) Uani 1 1 d . .
C4 C 0.4101(5) 0.1607(3) 0.13045(14) 0.0178(9) Uani 1 1 d . .
C5 C 0.3991(5) 0.2512(3) 0.21729(14) 0.0184(9) Uani 1 1 d . .
C6 C 0.3801(5) 0.2483(3) 0.27068(14) 0.0197(9) Uani 1 1 d . .
C7 C 0.3422(5) 0.3415(3) 0.29483(15) 0.0222(9) Uani 1 1 d . .
H7 H 0.319592 0.362143 0.329962 0.027 Uiso 1 1 calc R U
C8 C 0.3429(5) 0.4017(3) 0.25808(14) 0.0193(9) Uani 1 1 d . .
C9 C 0.3246(5) 0.2377(3) 0.01246(14) 0.0202(9) Uani 1 1 d . .
C10 C 0.3939(5) 0.3371(3) 0.01315(14) 0.0220(9) Uani 1 1 d . .
H10 H 0.469685 0.374523 0.040621 0.026 Uiso 1 1 calc R U
C11 C 0.3510(5) 0.3803(3) -0.02654(15) 0.0235(10) Uani 1 1 d . .
H11 H 0.399670 0.446917 -0.026518 0.028 Uiso 1 1 calc R U
C12 C 0.2377(5) 0.3272(3) -0.06634(15) 0.0258(10) Uani 1 1 d . .
H12 H 0.206943 0.358009 -0.092887 0.031 Uiso 1 1 calc R U
C13 C 0.1697(5) 0.2290(3) -0.06707(15) 0.0282(10) Uani 1 1 d . .
H13 H 0.092847 0.191931 -0.094327 0.034 Uiso 1 1 calc R U
C14 C 0.2137(5) 0.1855(3) -0.02831(15) 0.0257(10) Uani 1 1 d . .
H14 H 0.167311 0.117898 -0.029333 0.031 Uiso 1 1 calc R U
C15 C 0.4317(5) -0.0307(3) 0.10585(15) 0.0209(9) Uani 1 1 d . .
C16 C 0.3419(5) -0.1221(3) 0.07792(15) 0.0241(10) Uani 1 1 d . .
H16 H 0.264025 -0.122057 0.050981 0.029 Uiso 1 1 calc R U
C17 C 0.3663(5) -0.2128(3) 0.08949(16) 0.0281(10) Uani 1 1 d . .
H17 H 0.304638 -0.274481 0.070427 0.034 Uiso 1 1 calc R U
C18 C 0.4789(6) -0.2142(3) 0.12831(17) 0.0323(11) Uani 1 1 d . .
H18 H 0.493071 -0.276311 0.136571 0.039 Uiso 1 1 calc R U
C19 C 0.5717(5) -0.1244(3) 0.15531(16) 0.0323(11) Uani 1 1 d . .
H19 H 0.651547 -0.125241 0.181524 0.039 Uiso 1 1 calc R U
C20 C 0.5481(5) -0.0340(3) 0.14416(15) 0.0243(10) Uani 1 1 d . .
H20 H 0.612190 0.027033 0.162873 0.029 Uiso 1 1 calc R U
C21 C 0.3909(5) 0.1618(3) 0.29373(14) 0.0192(9) Uani 1 1 d . .
C22 C 0.4918(5) 0.0904(3) 0.27578(15) 0.0233(10) Uani 1 1 d . .
H22 H 0.555941 0.097015 0.247824 0.028 Uiso 1 1 calc R U
C23 C 0.5000(5) 0.0095(3) 0.29824(16) 0.0275(10) Uani 1 1 d . .
H23 H 0.568752 -0.039161 0.285493 0.033 Uiso 1 1 calc R U
C24 C 0.4079(5) -0.0002(3) 0.33920(16) 0.0274(10) Uani 1 1 d . .
H24 H 0.414859 -0.054981 0.354894 0.033 Uiso 1 1 calc R U
C25 C 0.3062(5) 0.0693(3) 0.35734(15) 0.0269(10) Uani 1 1 d . .
H25 H 0.241389 0.061674 0.385016 0.032 Uiso 1 1 calc R U
C26 C 0.2985(5) 0.1508(3) 0.33505(14) 0.0203(9) Uani 1 1 d . .
H26 H 0.229737 0.199328 0.348054 0.024 Uiso 1 1 calc R U
C27 C 0.3098(5) 0.5063(3) 0.26804(14) 0.0224(9) Uani 1 1 d . .
C28 C 0.2138(5) 0.5409(3) 0.30841(15) 0.0290(10) Uani 1 1 d . .
H28 H 0.172050 0.496254 0.328672 0.035 Uiso 1 1 calc R U
C29 C 0.1787(5) 0.6389(3) 0.31925(17) 0.0332(11) Uani 1 1 d . .
H29 H 0.112426 0.660587 0.346607 0.040 Uiso 1 1 calc R U
C30 C 0.2385(5) 0.7051(3) 0.29090(16) 0.0314(11) Uani 1 1 d . .
H30 H 0.212482 0.771999 0.298088 0.038 Uiso 1 1 calc R U
C31 C 0.3381(5) 0.6733(3) 0.25141(15) 0.0279(10) Uani 1 1 d . .
H31 H 0.382752 0.719203 0.232233 0.033 Uiso 1 1 calc R U
C32 C 0.3718(5) 0.5749(3) 0.24014(15) 0.0251(10) Uani 1 1 d . .
H32 H 0.438490 0.553713 0.212844 0.030 Uiso 1 1 calc R U
C33 C 0.2440(5) 0.5341(3) 0.10222(15) 0.0259(10) Uani 1 1 d . .
H33A H 0.344844 0.544430 0.084528 0.031 Uiso 1 1 calc R U
H33B H 0.241525 0.594258 0.130834 0.031 Uiso 1 1 calc R U
C34 C 0.0955(6) 0.5172(3) 0.06458(18) 0.0434(13) Uani 1 1 d . .
H34A H 0.128164 0.521820 0.029916 0.052 Uiso 1 1 calc R U
H34B H 0.023191 0.568179 0.076559 0.052 Uiso 1 1 calc R U
C35 C 0.0102(5) 0.4111(3) 0.06316(16) 0.0333(11) Uani 1 1 d . .
H35A H -0.109219 0.408620 0.061175 0.040 Uiso 1 1 calc R U
H35B H 0.040325 0.360880 0.033354 0.040 Uiso 1 1 calc R U
C36 C 0.0708(5) 0.3920(4) 0.11326(17) 0.0394(12) Uani 1 1 d . .
H36A H 0.005327 0.420545 0.141677 0.047 Uiso 1 1 calc R U
H36B H 0.066665 0.318541 0.110578 0.047 Uiso 1 1 calc R U
C37 C 0.8385(5) 0.3768(3) 0.30433(15) 0.0214(9) Uani 1 1 d . .
C38 C 0.8402(5) 0.3523(3) 0.24946(14) 0.0198(9) Uani 1 1 d . .
H38 H 0.820151 0.395430 0.227513 0.024 Uiso 1 1 calc R U
C39 C 0.8760(5) 0.2559(3) 0.23405(14) 0.0204(9) Uani 1 1 d . .
C40 C 0.8935(5) 0.2200(3) 0.28070(14) 0.0199(9) Uani 1 1 d . .
C41 C 0.9080(5) 0.0825(3) 0.32058(14) 0.0183(9) Uani 1 1 d . .
C42 C 0.9033(5) -0.0248(3) 0.31492(14) 0.0205(9) Uani 1 1 d . .
C43 C 0.8734(5) -0.0415(3) 0.36275(14) 0.0228(9) Uani 1 1 d . .
H43 H 0.858486 -0.105443 0.371215 0.027 Uiso 1 1 calc R U
C44 C 0.8690(5) 0.0528(3) 0.39679(15) 0.0226(9) Uani 1 1 d . .
C45 C 0.8019(5) 0.4726(3) 0.33593(15) 0.0213(9) Uani 1 1 d . .
C46 C 0.7127(5) 0.5325(3) 0.31353(15) 0.0247(10) Uani 1 1 d . .
H46 H 0.680660 0.511790 0.277694 0.030 Uiso 1 1 calc R U
C47 C 0.6699(5) 0.6213(3) 0.34228(16) 0.0278(10) Uani 1 1 d . .
H47 H 0.608901 0.660806 0.326141 0.033 Uiso 1 1 calc R U
C48 C 0.7155(5) 0.6531(3) 0.39451(16) 0.0285(10) Uani 1 1 d . .
H48 H 0.684299 0.713538 0.414411 0.034 Uiso 1 1 calc R U
C49 C 0.8070(5) 0.5962(3) 0.41761(15) 0.0264(10) Uani 1 1 d . .
H49 H 0.840335 0.618118 0.453328 0.032 Uiso 1 1 calc R U
C50 C 0.8499(5) 0.5071(3) 0.38849(15) 0.0246(10) Uani 1 1 d . .
H50 H 0.913214 0.468748 0.404619 0.029 Uiso 1 1 calc R U
C51 C 0.8880(5) 0.1986(3) 0.18069(14) 0.0191(9) Uani 1 1 d . .
C52 C 0.7984(5) 0.2217(3) 0.14037(15) 0.0245(10) Uani 1 1 d . .
H52 H 0.729544 0.272258 0.148066 0.029 Uiso 1 1 calc R U
C53 C 0.8092(5) 0.1718(3) 0.08984(15) 0.0265(10) Uani 1 1 d . .
H53 H 0.746149 0.187307 0.063116 0.032 Uiso 1 1 calc R U
C54 C 0.9113(5) 0.0992(3) 0.07766(16) 0.0292(11) Uani 1 1 d . .
H54 H 0.920196 0.065892 0.042727 0.035 Uiso 1 1 calc R U
C55 C 1.0006(5) 0.0756(3) 0.11725(15) 0.0275(10) Uani 1 1 d . .
H55 H 1.069859 0.025286 0.109249 0.033 Uiso 1 1 calc R U
C56 C 0.9895(5) 0.1247(3) 0.16797(15) 0.0234(10) Uani 1 1 d . .
H56 H 1.051470 0.107978 0.194560 0.028 Uiso 1 1 calc R U
C57 C 0.9371(5) -0.0989(3) 0.26887(14) 0.0209(9) Uani 1 1 d . .
C58 C 1.0613(5) -0.0752(3) 0.23832(14) 0.0250(10) Uani 1 1 d . .
H58 H 1.119776 -0.008561 0.246247 0.030 Uiso 1 1 calc R U
C59 C 1.1014(6) -0.1466(4) 0.19666(16) 0.0344(12) Uani 1 1 d . .
H59 H 1.186832 -0.129332 0.176393 0.041 Uiso 1 1 calc R U
C60 C 1.0154(6) -0.2431(4) 0.18505(17) 0.0394(13) Uani 1 1 d . .
H60 H 1.041673 -0.292429 0.156468 0.047 Uiso 1 1 calc R U
C61 C 0.8914(6) -0.2688(3) 0.21459(17) 0.0379(12) Uani 1 1 d . .
H61 H 0.833209 -0.335585 0.206343 0.045 Uiso 1 1 calc R U
C62 C 0.8520(5) -0.1971(3) 0.25623(16) 0.0299(11) Uani 1 1 d . .
H62 H 0.766466 -0.214986 0.276340 0.036 Uiso 1 1 calc R U
C63 C 0.8477(5) 0.0701(3) 0.45236(15) 0.0230(10) Uani 1 1 d . .
C64 C 0.7363(5) 0.0028(3) 0.47046(16) 0.0278(10) Uani 1 1 d . .
H64 H 0.675561 -0.053677 0.446665 0.033 Uiso 1 1 calc R U
C65 C 0.7134(5) 0.0177(3) 0.52269(16) 0.0301(11) Uani 1 1 d . .
H65 H 0.637307 -0.028340 0.534499 0.036 Uiso 1 1 calc R U
C66 C 0.8020(5) 0.0998(3) 0.55749(16) 0.0313(11) Uani 1 1 d . .
H66 H 0.785852 0.110343 0.593221 0.038 Uiso 1 1 calc R U
C67 C 0.9136(5) 0.1663(3) 0.54058(16) 0.0309(11) Uani 1 1 d . .
H67 H 0.974435 0.222362 0.564621 0.037 Uiso 1 1 calc R U
C68 C 0.9370(5) 0.1511(3) 0.48833(15) 0.0257(10) Uani 1 1 d . .
H68 H 1.015156 0.196594 0.476961 0.031 Uiso 1 1 calc R U
C69 C 0.5802(5) 0.2623(3) 0.43249(17) 0.0355(11) Uani 1 1 d . .
H69A H 0.578158 0.191696 0.412484 0.043 Uiso 1 1 calc R U
H69B H 0.510667 0.296701 0.413395 0.043 Uiso 1 1 calc R U
C70 C 0.5240(5) 0.2650(4) 0.48562(17) 0.0391(12) Uani 1 1 d . .
H70A H 0.561102 0.210331 0.499490 0.047 Uiso 1 1 calc R U
H70B H 0.404126 0.258716 0.485386 0.047 Uiso 1 1 calc R U
C71 C 0.6041(6) 0.3689(4) 0.51679(18) 0.0452(13) Uani 1 1 d . .
H71A H 0.539409 0.422305 0.512475 0.054 Uiso 1 1 calc R U
H71B H 0.618075 0.370301 0.553900 0.054 Uiso 1 1 calc R U
C72 C 0.7673(5) 0.3825(3) 0.49391(15) 0.0306(11) Uani 1 1 d . .
H72A H 0.798815 0.453901 0.492473 0.037 Uiso 1 1 calc R U
H72B H 0.852678 0.363193 0.514941 0.037 Uiso 1 1 calc R U

loop_
_atom_site_aniso_label
_atom_site_aniso_U_11
_atom_site_aniso_U_22
_atom_site_aniso_U_33
_atom_site_aniso_U_23
_atom_site_aniso_U_13
_atom_site_aniso_U_12
Zn1 0.0245(3) 0.0159(3) 0.0175(3) 0.0077(2) 0.0010(2) 0.0013(2)
Zn2 0.0306(3) 0.0204(3) 0.0156(3) 0.0051(2) 0.0023(2) 0.0023(2)
Cl1 0.0261(6) 0.0229(6) 0.0285(6) 0.0100(5) 0.0024(5) -0.0021(4)
Cl2 0.0312(6) 0.0270(6) 0.0210(6) 0.0035(4) -0.0010(5) 0.0004(5)
O1 0.0200(16) 0.0205(15) 0.0311(16) 0.0117(13) -0.0004(12) -0.0014(12)
O2 0.0256(18) 0.0285(17) 0.0256(17) 0.0006(13) 0.0031(13) -0.0021(13)
N1 0.025(2) 0.0141(17) 0.0171(18) 0.0075(14) 0.0045(15) 0.0026(14)
N2 0.0194(19) 0.0174(18) 0.0187(18) 0.0073(15) 0.0002(14) 0.0014(14)
N3 0.024(2) 0.0183(18) 0.0150(18) 0.0082(14) 0.0023(15) 0.0014(15)
N4 0.023(2) 0.0179(18) 0.0167(18) 0.0032(14) 0.0021(15) 0.0015(15)
N5 0.0157(19) 0.0218(19) 0.0180(18) 0.0070(15) 0.0002(14) -0.0008(14)
N6 0.026(2) 0.0205(19) 0.0171(18) 0.0085(15) 0.0049(15) 0.0032(15)
C1 0.020(2) 0.021(2) 0.015(2) 0.0035(17) 0.0001(17) -0.0001(18)
C2 0.027(2) 0.020(2) 0.018(2) 0.0050(18) 0.0035(18) 0.0020(18)
C3 0.019(2) 0.019(2) 0.018(2) 0.0042(17) 0.0019(17) 0.0023(17)
C4 0.017(2) 0.020(2) 0.017(2) 0.0078(17) -0.0001(17) -0.0003(17)
C5 0.021(2) 0.017(2) 0.018(2) 0.0091(18) -0.0038(17) -0.0032(17)
C6 0.018(2) 0.022(2) 0.019(2) 0.0085(18) -0.0012(17) -0.0019(18)
C7 0.024(2) 0.028(2) 0.015(2) 0.0072(18) 0.0052(18) 0.0024(19)
C8 0.019(2) 0.019(2) 0.019(2) 0.0061(18) -0.0026(17) -0.0010(18)
C9 0.028(3) 0.022(2) 0.011(2) 0.0046(17) 0.0047(18) 0.0062(19)
C10 0.028(3) 0.022(2) 0.014(2) 0.0031(17) 0.0031(18) 0.0003(19)
C11 0.030(3) 0.020(2) 0.022(2) 0.0088(18) 0.0056(19) 0.0026(19)
C12 0.027(3) 0.034(3) 0.022(2) 0.015(2) 0.0047(19) 0.008(2)
C13 0.033(3) 0.029(3) 0.022(2) 0.009(2) -0.005(2) 0.000(2)
C14 0.036(3) 0.020(2) 0.022(2) 0.0094(19) 0.002(2) 0.000(2)
C15 0.029(3) 0.016(2) 0.019(2) 0.0051(17) 0.0108(19) 0.0032(18)
C16 0.030(3) 0.020(2) 0.022(2) 0.0049(18) 0.0053(19) 0.0015(19)
C17 0.039(3) 0.018(2) 0.027(3) 0.0037(19) 0.014(2) 0.002(2)
C18 0.045(3) 0.023(3) 0.035(3) 0.016(2) 0.013(2) 0.010(2)
C19 0.039(3) 0.033(3) 0.029(3) 0.015(2) 0.005(2) 0.009(2)
C20 0.030(3) 0.020(2) 0.024(2) 0.0074(19) 0.003(2) 0.0033(19)
C21 0.020(2) 0.025(2) 0.012(2) 0.0078(17) -0.0014(17) -0.0022(18)
C22 0.020(2) 0.029(2) 0.025(2) 0.0147(19) 0.0054(19) 0.0023(19)
C23 0.031(3) 0.026(2) 0.031(3) 0.013(2) 0.004(2) 0.008(2)
C24 0.029(3) 0.023(2) 0.034(3) 0.019(2) -0.003(2) -0.003(2)
C25 0.031(3) 0.032(3) 0.021(2) 0.017(2) -0.002(2) -0.005(2)
C26 0.022(2) 0.020(2) 0.020(2) 0.0076(18) -0.0008(18) 0.0021(18)
C27 0.026(2) 0.024(2) 0.017(2) 0.0064(18) -0.0029(18) 0.0011(19)
C28 0.034(3) 0.028(3) 0.025(2) 0.007(2) 0.008(2) 0.001(2)
C29 0.039(3) 0.029(3) 0.031(3) 0.003(2) 0.009(2) 0.006(2)
C30 0.040(3) 0.019(2) 0.033(3) 0.000(2) -0.007(2) 0.009(2)
C31 0.042(3) 0.021(2) 0.023(2) 0.0105(19) -0.002(2) 0.005(2)
C32 0.036(3) 0.025(2) 0.015(2) 0.0044(18) -0.0029(19) 0.007(2)
C33 0.035(3) 0.020(2) 0.027(2) 0.0128(19) 0.003(2) 0.010(2)
C34 0.058(4) 0.037(3) 0.035(3) 0.006(2) -0.017(2) 0.017(3)
C35 0.027(3) 0.044(3) 0.028(3) 0.007(2) -0.002(2) 0.005(2)
C36 0.023(3) 0.056(3) 0.043(3) 0.023(3) 0.008(2) -0.003(2)
C37 0.022(2) 0.020(2) 0.022(2) 0.0053(18) 0.0007(18) 0.0008(18)
C38 0.026(2) 0.016(2) 0.019(2) 0.0082(17) 0.0016(18) 0.0009(18)
C39 0.022(2) 0.022(2) 0.017(2) 0.0065(18) 0.0035(18) -0.0030(18)
C40 0.022(2) 0.021(2) 0.017(2) 0.0061(18) 0.0029(18) 0.0014(18)
C41 0.021(2) 0.018(2) 0.017(2) 0.0070(17) 0.0025(17) -0.0007(17)
C42 0.021(2) 0.021(2) 0.017(2) 0.0025(17) -0.0031(18) -0.0001(18)
C43 0.026(2) 0.022(2) 0.020(2) 0.0078(18) -0.0028(18) -0.0007(19)
C44 0.028(3) 0.023(2) 0.017(2) 0.0067(18) 0.0003(18) 0.0035(19)
C45 0.024(2) 0.018(2) 0.022(2) 0.0074(18) 0.0039(19) -0.0011(18)
C46 0.030(3) 0.022(2) 0.021(2) 0.0043(18) 0.0004(19) 0.0028(19)
C47 0.033(3) 0.022(2) 0.030(3) 0.009(2) -0.004(2) 0.006(2)
C48 0.030(3) 0.023(2) 0.031(3) 0.003(2) 0.007(2) 0.007(2)
C49 0.040(3) 0.021(2) 0.016(2) -0.0003(18) -0.0007(19) 0.003(2)
C50 0.030(3) 0.021(2) 0.025(2) 0.0115(19) 0.000(2) 0.0037(19)
C51 0.020(2) 0.019(2) 0.018(2) 0.0080(17) 0.0027(18) -0.0042(18)
C52 0.022(2) 0.031(2) 0.021(2) 0.0112(19) 0.0014(19) -0.0041(19)
C53 0.033(3) 0.027(2) 0.017(2) 0.0074(19) -0.0015(19) -0.006(2)
C54 0.033(3) 0.030(3) 0.019(2) 0.0008(19) 0.005(2) -0.005(2)
C55 0.026(3) 0.029(2) 0.025(2) 0.003(2) 0.010(2) -0.001(2)
C56 0.023(2) 0.028(2) 0.019(2) 0.0064(18) 0.0005(18) 0.0011(19)
C57 0.027(3) 0.021(2) 0.015(2) 0.0028(17) -0.0063(18) 0.0084(19)
C58 0.037(3) 0.026(2) 0.013(2) 0.0045(18) -0.0017(19) 0.010(2)
C59 0.041(3) 0.046(3) 0.019(2) 0.007(2) 0.001(2) 0.019(2)
C60 0.060(4) 0.036(3) 0.022(3) -0.004(2) -0.011(2) 0.029(3)
C61 0.057(4) 0.021(3) 0.031(3) -0.001(2) -0.015(2) 0.010(2)
C62 0.034(3) 0.023(2) 0.032(3) 0.007(2) -0.008(2) 0.003(2)
C63 0.026(3) 0.027(2) 0.019(2) 0.0100(19) 0.0014(19) 0.0077(19)
C64 0.034(3) 0.029(2) 0.024(2) 0.012(2) 0.001(2) 0.006(2)
C65 0.035(3) 0.032(3) 0.028(3) 0.017(2) 0.007(2) 0.000(2)
C66 0.041(3) 0.035(3) 0.021(2) 0.014(2) 0.003(2) 0.004(2)
C67 0.039(3) 0.032(3) 0.022(2) 0.010(2) 0.002(2) 0.000(2)
C68 0.033(3) 0.026(2) 0.020(2) 0.0126(19) 0.002(2) -0.002(2)
C69 0.028(3) 0.039(3) 0.034(3) 0.001(2) 0.001(2) -0.001(2)
C70 0.027(3) 0.048(3) 0.044(3) 0.016(2) 0.013(2) 0.000(2)
C71 0.051(3) 0.043(3) 0.037(3) -0.002(2) 0.020(3) 0.008(3)
C72 0.042(3) 0.031(3) 0.014(2) -0.0019(19) 0.007(2) 0.001(2)

loop_
_atom_type_symbol
_atom_type_description
_atom_type_scat_dispersion_real
_atom_type_scat_dispersion_imag
_atom_type_scat_source
C C 0.0033 0.0016 'International Tables Vol C Tables 4.2.6.8 and 6.1.1.4'
H H 0.0000 0.0000 'International Tables Vol C Tables 4.2.6.8 and 6.1.1.4'
Cl Cl 0.1484 0.1585 'International Tables Vol C Tables 4.2.6.8 and 6.1.1.4'
N N 0.0061 0.0033 'International Tables Vol C Tables 4.2.6.8 and 6.1.1.4'
O O 0.0106 0.0060 'International Tables Vol C Tables 4.2.6.8 and 6.1.1.4'
Zn Zn 0.2839 1.4301 'International Tables Vol C Tables 4.2.6.8 and 6.1.1.4'

loop_
_geom_angle_atom_site_label_1
_geom_angle_atom_site_label_2
_geom_angle_atom_site_label_3
_geom_angle
N1 Zn1 N3 96.44(12)
N1 Zn1 O1 108.15(12)
N3 Zn1 O1 109.68(12)
N1 Zn1 Cl1 118.44(9)
N3 Zn1 Cl1 117.96(10)
O1 Zn1 Cl1 105.71(8)
N6 Zn2 N4 96.01(12)
N6 Zn2 O2 108.28(12)
N4 Zn2 O2 114.17(12)
N6 Zn2 Cl2 118.22(10)
N4 Zn2 Cl2 114.98(10)
O2 Zn2 Cl2 105.28(8)
C36 O1 C33 108.1(3)
C36 O1 Zn1 121.8(2)
C33 O1 Zn1 129.2(2)
C69 O2 C72 109.6(3)
C69 O2 Zn2 121.0(2)
C72 O2 Zn2 128.4(2)
C1 N1 C4 106.5(3)
C1 N1 Zn1 135.4(2)
C4 N1 Zn1 117.8(2)
C5 N2 C4 127.9(3)
C8 N3 C5 107.3(3)
C8 N3 Zn1 135.3(3)
C5 N3 Zn1 117.3(2)
C37 N4 C40 106.6(3)
C37 N4 Zn2 135.4(3)
C40 N4 Zn2 117.8(2)
C40 N5 C41 127.8(3)
C44 N6 C41 105.9(3)
C44 N6 Zn2 134.8(3)
C41 N6 Zn2 119.1(2)
N1 C1 C2 110.5(3)
N1 C1 C9 123.7(3)
C2 C1 C9 125.6(3)
C3 C2 C1 107.7(3)
C3 C2 H2 126.2
C1 C2 H2 126.2
C2 C3 C4 106.2(3)
C2 C3 C15 127.7(4)
C4 C3 C15 126.0(3)
N2 C4 N1 127.3(3)
N2 C4 C3 123.3(3)
N1 C4 C3 109.0(3)
N2 C5 N3 128.3(3)
N2 C5 C6 122.9(3)
N3 C5 C6 108.5(3)
C7 C6 C5 106.0(3)
C7 C6 C21 126.9(4)
C5 C6 C21 127.0(3)
C6 C7 C8 108.2(3)
C6 C7 H7 125.9
C8 C7 H7 125.9
N3 C8 C7 109.9(3)
N3 C8 C27 124.2(3)
C7 C8 C27 125.8(4)
C14 C9 C10 118.6(3)
C14 C9 C1 119.0(3)
C10 C9 C1 122.4(4)
C11 C10 C9 119.5(4)
C11 C10 H10 120.2
C9 C10 H10 120.2
C10 C11 C12 120.8(4)
C10 C11 H11 119.6
C12 C11 H11 119.6
C13 C12 C11 119.6(4)
C13 C12 H12 120.2
C11 C12 H12 120.2
C14 C13 C12 119.8(4)
C14 C13 H13 120.1
C12 C13 H13 120.1
C13 C14 C9 121.7(4)
C13 C14 H14 119.1
C9 C14 H14 119.1
C20 C15 C16 118.3(4)
C20 C15 C3 121.3(4)
C16 C15 C3 120.4(4)
C17 C16 C15 120.2(4)
C17 C16 H16 119.9
C15 C16 H16 119.9
C18 C17 C16 120.6(4)
C18 C17 H17 119.7
C16 C17 H17 119.7
C17 C18 C19 119.7(4)
C17 C18 H18 120.2
C19 C18 H18 120.2
C20 C19 C18 120.1(4)
C20 C19 H19 120.0
C18 C19 H19 120.0
C19 C20 C15 121.1(4)
C19 C20 H20 119.4
C15 C20 H20 119.4
C22 C21 C26 118.6(3)
C22 C21 C6 121.8(3)
C26 C21 C6 119.5(4)
C23 C22 C21 120.7(4)
C23 C22 H22 119.6
C21 C22 H22 119.6
C24 C23 C22 119.9(4)
C24 C23 H23 120.0
C22 C23 H23 120.0
C25 C24 C23 120.3(4)
C25 C24 H24 119.9
C23 C24 H24 119.9
C24 C25 C26 119.9(4)
C24 C25 H25 120.1
C26 C25 H25 120.1
C25 C26 C21 120.6(4)
C25 C26 H26 119.7
C21 C26 H26 119.7
C32 C27 C28 117.6(4)
C32 C27 C8 123.5(4)
C28 C27 C8 118.9(3)
C29 C28 C27 121.1(4)
C29 C28 H28 119.4
C27 C28 H28 119.4
C30 C29 C28 120.6(4)
C30 C29 H29 119.7
C28 C29 H29 119.7
C29 C30 C31 119.4(4)
C29 C30 H30 120.3
C31 C30 H30 120.3
C32 C31 C30 120.1(4)
C32 C31 H31 120.0
C30 C31 H31 120.0
C31 C32 C27 121.2(4)
C31 C32 H32 119.4
C27 C32 H32 119.4
O1 C33 C34 105.9(3)
O1 C33 H33A 110.6
C34 C33 H33A 110.6
O1 C33 H33B 110.6
C34 C33 H33B 110.6
H33A C33 H33B 108.7
C33 C34 C35 105.5(3)
C33 C34 H34A 110.6
C35 C34 H34A 110.6
C33 C34 H34B 110.6
C35 C34 H34B 110.6
H34A C34 H34B 108.8
C36 C35 C34 103.5(3)
C36 C35 H35A 111.1
C34 C35 H35A 111.1
C36 C35 H35B 111.1
C34 C35 H35B 111.1
H35A C35 H35B 109.0
O1 C36 C35 104.2(3)
O1 C36 H36A 110.9
C35 C36 H36A 110.9
O1 C36 H36B 110.9
C35 C36 H36B 110.9
H36A C36 H36B 108.9
N4 C37 C38 110.6(3)
N4 C37 C45 124.2(3)
C38 C37 C45 125.2(3)
C39 C38 C37 108.0(3)
C39 C38 H38 126.0
C37 C38 H38 126.0
C38 C39 C40 106.1(3)
C38 C39 C51 126.9(3)
C40 C39 C51 127.0(4)
N5 C40 N4 127.7(3)
N5 C40 C39 123.4(3)
N4 C40 C39 108.7(3)
N5 C41 N6 127.0(3)
N5 C41 C42 123.2(3)
N6 C41 C42 109.5(3)
C43 C42 C41 105.6(3)
C43 C42 C57 127.3(4)
C41 C42 C57 126.8(3)
C42 C43 C44 107.8(3)
C42 C43 H43 126.1
C44 C43 H43 126.1
N6 C44 C43 111.0(3)
N6 C44 C63 123.2(4)
C43 C44 C63 125.8(3)
C46 C45 C50 117.4(4)
C46 C45 C37 119.5(4)
C50 C45 C37 123.1(4)
C47 C46 C45 121.5(4)
C47 C46 H46 119.3
C45 C46 H46 119.3
C46 C47 C48 120.2(4)
C46 C47 H47 119.9
C48 C47 H47 119.9
C47 C48 C49 119.6(4)
C47 C48 H48 120.2
C49 C48 H48 120.2
C48 C49 C50 119.9(4)
C48 C49 H49 120.0
C50 C49 H49 120.0
C49 C50 C45 121.4(4)
C49 C50 H50 119.3
C45 C50 H50 119.3
C56 C51 C52 118.1(4)
C56 C51 C39 122.9(3)
C52 C51 C39 118.9(4)
C53 C52 C51 120.8(4)
C53 C52 H52 119.6
C51 C52 H52 119.6
C52 C53 C54 120.6(4)
C52 C53 H53 119.7
C54 C53 H53 119.7
C53 C54 C55 119.2(4)
C53 C54 H54 120.4
C55 C54 H54 120.4
C56 C55 C54 120.6(4)
C56 C55 H55 119.7
C54 C55 H55 119.7
C55 C56 C51 120.7(4)
C55 C56 H56 119.6
C51 C56 H56 119.6
C58 C57 C62 118.2(4)
C58 C57 C42 121.0(4)
C62 C57 C42 120.7(4)
C59 C58 C57 121.6(4)
C59 C58 H58 119.2
C57 C58 H58 119.2
C60 C59 C58 119.1(4)
C60 C59 H59 120.5
C58 C59 H59 120.5
C59 C60 C61 120.7(4)
C59 C60 H60 119.6
C61 C60 H60 119.6
C60 C61 C62 119.9(4)
C60 C61 H61 120.0
C62 C61 H61 120.0
C61 C62 C57 120.6(4)
C61 C62 H62 119.7
C57 C62 H62 119.7
C68 C63 C64 118.1(4)
C68 C63 C44 122.1(4)
C64 C63 C44 119.7(4)
C65 C64 C63 120.9(4)
C65 C64 H64 119.6
C63 C64 H64 119.6
C66 C65 C64 119.7(4)
C66 C65 H65 120.1
C64 C65 H65 120.1
C67 C66 C65 120.4(4)
C67 C66 H66 119.8
C65 C66 H66 119.8
C66 C67 C68 119.9(4)
C66 C67 H67 120.1
C68 C67 H67 120.1
C67 C68 C63 121.0(4)
C67 C68 H68 119.5
C63 C68 H68 119.5
O2 C69 C70 104.2(3)
O2 C69 H69A 110.9
C70 C69 H69A 110.9
O2 C69 H69B 110.9
C70 C69 H69B 110.9
H69A C69 H69B 108.9
C69 C70 C71 102.8(4)
C69 C70 H70A 111.2
C71 C70 H70A 111.2
C69 C70 H70B 111.2
C71 C70 H70B 111.2
H70A C70 H70B 109.1
C72 C71 C70 103.2(3)
C72 C71 H71A 111.1
C70 C71 H71A 111.1
C72 C71 H71B 111.1
C70 C71 H71B 111.1
H71A C71 H71B 109.1
O2 C72 C71 105.9(3)
O2 C72 H72A 110.6
C71 C72 H72A 110.6
O2 C72 H72B 110.6
C71 C72 H72B 110.6
H72A C72 H72B 108.7

loop_
_geom_bond_atom_site_label_1
_geom_bond_atom_site_label_2
_geom_bond_distance
Zn1 N1 1.974(3)
Zn1 N3 1.977(3)
Zn1 O1 1.997(3)
Zn1 Cl1 2.2265(11)
Zn2 N6 1.966(3)
Zn2 N4 1.984(3)
Zn2 O2 2.002(3)
Zn2 Cl2 2.2319(12)
O1 C36 1.447(5)
O1 C33 1.458(4)
O2 C69 1.460(5)
O2 C72 1.463(4)
N1 C1 1.355(4)
N1 C4 1.400(4)
N2 C5 1.319(5)
N2 C4 1.326(4)
N3 C8 1.356(5)
N3 C5 1.401(4)
N4 C37 1.350(5)
N4 C40 1.410(5)
N5 C40 1.321(5)
N5 C41 1.339(4)
N6 C44 1.359(5)
N6 C41 1.393(5)
C1 C2 1.416(5)
C1 C9 1.469(5)
C2 C3 1.375(5)
C2 H2 0.9500
C3 C4 1.436(5)
C3 C15 1.469(5)
C5 C6 1.451(5)
C6 C7 1.376(5)
C6 C21 1.472(5)
C7 C8 1.423(5)
C7 H7 0.9500
C8 C27 1.463(5)
C9 C14 1.391(5)
C9 C10 1.405(5)
C10 C11 1.387(5)
C10 H10 0.9500
C11 C12 1.389(5)
C11 H11 0.9500
C12 C13 1.387(5)
C12 H12 0.9500
C13 C14 1.372(5)
C13 H13 0.9500
C14 H14 0.9500
C15 C20 1.395(5)
C15 C16 1.400(5)
C16 C17 1.390(5)
C16 H16 0.9500
C17 C18 1.376(6)
C17 H17 0.9500
C18 C19 1.388(6)
C18 H18 0.9500
C19 C20 1.379(5)
C19 H19 0.9500
C20 H20 0.9500
C21 C22 1.390(5)
C21 C26 1.396(5)
C22 C23 1.388(5)
C22 H22 0.9500
C23 C24 1.383(5)
C23 H23 0.9500
C24 C25 1.377(6)
C24 H24 0.9500
C25 C26 1.392(5)
C25 H25 0.9500
C26 H26 0.9500
C27 C32 1.392(5)
C27 C28 1.401(5)
C28 C29 1.382(6)
C28 H28 0.9500
C29 C30 1.371(6)
C29 H29 0.9500
C30 C31 1.394(6)
C30 H30 0.9500
C31 C32 1.383(5)
C31 H31 0.9500
C32 H32 0.9500
C33 C34 1.521(6)
C33 H33A 0.9900
C33 H33B 0.9900
C34 C35 1.524(6)
C34 H34A 0.9900
C34 H34B 0.9900
C35 C36 1.504(6)
C35 H35A 0.9900
C35 H35B 0.9900
C36 H36A 0.9900
C36 H36B 0.9900
C37 C38 1.428(5)
C37 C45 1.465(5)
C38 C39 1.369(5)
C38 H38 0.9500
C39 C40 1.452(5)
C39 C51 1.474(5)
C41 C42 1.440(5)
C42 C43 1.377(5)
C42 C57 1.466(5)
C43 C44 1.405(5)
C43 H43 0.9500
C44 C63 1.471(5)
C45 C46 1.395(5)
C45 C50 1.398(5)
C46 C47 1.381(5)
C46 H46 0.9500
C47 C48 1.384(5)
C47 H47 0.9500
C48 C49 1.385(5)
C48 H48 0.9500
C49 C50 1.388(5)
C49 H49 0.9500
C50 H50 0.9500
C51 C56 1.397(5)
C51 C52 1.406(5)
C52 C53 1.377(5)
C52 H52 0.9500
C53 C54 1.386(6)
C53 H53 0.9500
C54 C55 1.393(5)
C54 H54 0.9500
C55 C56 1.380(5)
C55 H55 0.9500
C56 H56 0.9500
C57 C58 1.394(5)
C57 C62 1.396(5)
C58 C59 1.386(5)
C58 H58 0.9500
C59 C60 1.379(6)
C59 H59 0.9500
C60 C61 1.383(6)
C60 H60 0.9500
C61 C62 1.386(6)
C61 H61 0.9500
C62 H62 0.9500
C63 C68 1.392(5)
C63 C64 1.402(5)
C64 C65 1.388(5)
C64 H64 0.9500
C65 C66 1.384(6)
C65 H65 0.9500
C66 C67 1.379(5)
C66 H66 0.9500
C67 C68 1.389(5)
C67 H67 0.9500
C68 H68 0.9500
C69 C70 1.507(6)
C69 H69A 0.9900
C69 H69B 0.9900
C70 C71 1.524(6)
C70 H70A 0.9900
C70 H70B 0.9900
C71 C72 1.520(6)
C71 H71A 0.9900
C71 H71B 0.9900
C72 H72A 0.9900
C72 H72B 0.9900

loop_
_geom_torsion_atom_site_label_1
_geom_torsion_atom_site_label_2
_geom_torsion_atom_site_label_3
_geom_torsion_atom_site_label_4
_geom_torsion
C4 N1 C1 C2 -1.2(4)
Zn1 N1 C1 C2 172.3(3)
C4 N1 C1 C9 175.2(3)
Zn1 N1 C1 C9 -11.3(6)
N1 C1 C2 C3 -1.0(5)
C9 C1 C2 C3 -177.3(4)
C1 C2 C3 C4 2.7(4)
C1 C2 C3 C15 -177.7(4)
C5 N2 C4 N1 1.5(6)
C5 N2 C4 C3 -170.6(4)
C1 N1 C4 N2 -170.2(4)
Zn1 N1 C4 N2 15.0(5)
C1 N1 C4 C3 2.9(4)
Zn1 N1 C4 C3 -172.0(2)
C2 C3 C4 N2 169.9(4)
C15 C3 C4 N2 -9.7(6)
C2 C3 C4 N1 -3.5(4)
C15 C3 C4 N1 176.9(3)
C4 N2 C5 N3 -3.4(7)
C4 N2 C5 C6 169.3(4)
C8 N3 C5 N2 171.0(4)
Zn1 N3 C5 N2 -11.8(5)
C8 N3 C5 C6 -2.6(4)
Zn1 N3 C5 C6 174.7(2)
N2 C5 C6 C7 -171.2(4)
N3 C5 C6 C7 2.7(4)
N2 C5 C6 C21 6.0(6)
N3 C5 C6 C21 179.9(4)
C5 C6 C7 C8 -1.8(4)
C21 C6 C7 C8 -179.0(4)
C5 N3 C8 C7 1.4(4)
Zn1 N3 C8 C7 -175.1(3)
C5 N3 C8 C27 -178.7(4)
Zn1 N3 C8 C27 4.8(6)
C6 C7 C8 N3 0.3(5)
C6 C7 C8 C27 -179.6(4)
N1 C1 C9 C14 -141.7(4)
C2 C1 C9 C14 34.1(6)
N1 C1 C9 C10 38.1(6)
C2 C1 C9 C10 -146.1(4)
C14 C9 C10 C11 -0.2(6)
C1 C9 C10 C11 -180.0(4)
C9 C10 C11 C12 1.4(6)
C10 C11 C12 C13 -1.6(6)
C11 C12 C13 C14 0.6(6)
C12 C13 C14 C9 0.6(6)
C10 C9 C14 C13 -0.8(6)
C1 C9 C14 C13 178.9(4)
C2 C3 C15 C20 141.7(4)
C4 C3 C15 C20 -38.8(6)
C2 C3 C15 C16 -36.5(6)
C4 C3 C15 C16 143.0(4)
C20 C15 C16 C17 1.8(6)
C3 C15 C16 C17 -179.9(3)
C15 C16 C17 C18 -0.2(6)
C16 C17 C18 C19 -1.5(6)
C17 C18 C19 C20 1.7(6)
C18 C19 C20 C15 0.0(6)
C16 C15 C20 C19 -1.7(6)
C3 C15 C20 C19 -180.0(4)
C7 C6 C21 C22 -151.9(4)
C5 C6 C21 C22 31.5(6)
C7 C6 C21 C26 27.6(6)
C5 C6 C21 C26 -149.0(4)
C26 C21 C22 C23 0.4(6)
C6 C21 C22 C23 179.9(4)
C21 C22 C23 C24 -0.5(6)
C22 C23 C24 C25 1.0(6)
C23 C24 C25 C26 -1.3(6)
C24 C25 C26 C21 1.2(6)
C22 C21 C26 C25 -0.7(6)
C6 C21 C26 C25 179.7(4)
N3 C8 C27 C32 -26.7(6)
C7 C8 C27 C32 153.2(4)
N3 C8 C27 C28 154.8(4)
C7 C8 C27 C28 -25.3(6)
C32 C27 C28 C29 1.6(6)
C8 C27 C28 C29 -179.8(4)
C27 C28 C29 C30 -0.6(7)
C28 C29 C30 C31 -1.1(7)
C29 C30 C31 C32 1.9(6)
C30 C31 C32 C27 -0.9(6)
C28 C27 C32 C31 -0.8(6)
C8 C27 C32 C31 -179.4(4)
C36 O1 C33 C34 -20.5(4)
Zn1 O1 C33 C34 148.2(3)
O1 C33 C34 C35 -1.8(5)
C33 C34 C35 C36 22.1(5)
C33 O1 C36 C35 34.9(4)
Zn1 O1 C36 C35 -134.9(3)
C34 C35 C36 O1 -34.6(5)
C40 N4 C37 C38 -1.5(4)
Zn2 N4 C37 C38 172.2(3)
C40 N4 C37 C45 177.5(4)
Zn2 N4 C37 C45 -8.8(6)
N4 C37 C38 C39 0.3(5)
C45 C37 C38 C39 -178.7(4)
C37 C38 C39 C40 1.0(4)
C37 C38 C39 C51 178.9(4)
C41 N5 C40 N4 2.9(7)
C41 N5 C40 C39 -170.8(4)
C37 N4 C40 N5 -172.3(4)
Zn2 N4 C40 N5 12.7(5)
C37 N4 C40 C39 2.1(4)
Zn2 N4 C40 C39 -172.8(2)
C38 C39 C40 N5 172.7(4)
C51 C39 C40 N5 -5.2(6)
C38 C39 C40 N4 -2.0(4)
C51 C39 C40 N4 -179.9(4)
C40 N5 C41 N6 -2.8(6)
C40 N5 C41 C42 169.8(4)
C44 N6 C41 N5 171.0(4)
Zn2 N6 C41 N5 -13.3(5)
C44 N6 C41 C42 -2.4(4)
Zn2 N6 C41 C42 173.4(2)
N5 C41 C42 C43 -170.2(3)
N6 C41 C42 C43 3.4(4)
N5 C41 C42 C57 14.4(6)
N6 C41 C42 C57 -172.0(4)
C41 C42 C43 C44 -3.1(4)
C57 C42 C43 C44 172.3(4)
C41 N6 C44 C43 0.5(4)
Zn2 N6 C44 C43 -174.3(3)
C41 N6 C44 C63 179.3(4)
Zn2 N6 C44 C63 4.5(6)
C42 C43 C44 N6 1.7(5)
C42 C43 C44 C63 -177.0(4)
N4 C37 C45 C46 -156.7(4)
C38 C37 C45 C46 22.2(6)
N4 C37 C45 C50 22.2(6)
C38 C37 C45 C50 -159.0(4)
C50 C45 C46 C47 -1.5(6)
C37 C45 C46 C47 177.4(4)
C45 C46 C47 C48 0.1(6)
C46 C47 C48 C49 1.2(6)
C47 C48 C49 C50 -1.1(6)
C48 C49 C50 C45 -0.4(6)
C46 C45 C50 C49 1.6(6)
C37 C45 C50 C49 -177.2(4)
C38 C39 C51 C56 150.5(4)
C40 C39 C51 C56 -32.0(6)
C38 C39 C51 C52 -27.0(6)
C40 C39 C51 C52 150.5(4)
C56 C51 C52 C53 0.7(6)
C39 C51 C52 C53 178.4(4)
C51 C52 C53 C54 -1.3(6)
C52 C53 C54 C55 1.3(6)
C53 C54 C55 C56 -0.8(6)
C54 C55 C56 C51 0.3(6)
C52 C51 C56 C55 -0.2(6)
C39 C51 C56 C55 -177.7(4)
C43 C42 C57 C58 -135.6(4)
C41 C42 C57 C58 38.8(6)
C43 C42 C57 C62 40.4(6)
C41 C42 C57 C62 -145.1(4)
C62 C57 C58 C59 -0.5(6)
C42 C57 C58 C59 175.7(4)
C57 C58 C59 C60 0.4(6)
C58 C59 C60 C61 -0.3(6)
C59 C60 C61 C62 0.2(7)
C60 C61 C62 C57 -0.3(6)
C58 C57 C62 C61 0.4(6)
C42 C57 C62 C61 -175.8(4)
N6 C44 C63 C68 -40.2(6)
C43 C44 C63 C68 138.4(4)
N6 C44 C63 C64 140.9(4)
C43 C44 C63 C64 -40.6(6)
C68 C63 C64 C65 1.3(6)
C44 C63 C64 C65 -179.8(4)
C63 C64 C65 C66 -0.2(6)
C64 C65 C66 C67 -0.6(6)
C65 C66 C67 C68 0.2(6)
C66 C67 C68 C63 0.9(6)
C64 C63 C68 C67 -1.6(6)
C44 C63 C68 C67 179.5(4)
C72 O2 C69 C70 -22.3(4)
Zn2 O2 C69 C70 147.1(3)
O2 C69 C70 C71 36.1(4)
C69 C70 C71 C72 -36.3(5)
C69 O2 C72 C71 -0.8(4)
Zn2 O2 C72 C71 -169.2(3)
C70 C71 C72 O2 23.2(5)
